data_4029485
loop_
_publ_author_name
'Rodriguez-Molina, Braulio'
'Ochoa, Ma Eugenia'
'Farf\'an, Norberto'
'Santillan, Rosa'
'Garc\'ia-Garibay, Miguel A'

_publ_section_title
;
 Synthesis, characterization, and rotational dynamics of crystalline
 molecular compasses with N-heterocyclic rotators.
;
_journal_issue 22
_journal_name_full 'The Journal of organic chemistry'
_journal_page_first 8554
_journal_page_last 8565
_journal_paper_doi 10.1021/jo901261j
_journal_volume 74
_journal_year 2009
_chemical_compound_source 'synthesis as described'
_chemical_formula_moiety 'C46 H32 N2 O, C H Cl3'
_chemical_formula_sum 'C47 H33 Cl3 N2 O'
_chemical_formula_weight 748.1
_chemical_name_common rsgen45
_chemical_name_systematic
;
 3,6-Bis(3,3,3-triphenylpropynyl)pyridazine N-oxide
;
_space_group_IT_number 14
_symmetry_cell_setting monoclinic
_symmetry_Int_Tables_number 14
_symmetry_space_group_name_Hall '-P 2ybc'
_symmetry_space_group_name_H-M 'P 1 21/c 1'
_atom_sites_solution_hydrogens geom
_atom_sites_solution_primary direct
_atom_sites_solution_secondary difmap
_audit_conform_dict_location ftp://ftp.iucr.org/pub/cif_core.dic
_audit_conform_dict_name cif_core.dic
_audit_conform_dict_version 2.4
_audit_creation_date 2009-09-11T13:01:12-00:00
_audit_creation_method 'WinGX routine CIF_UPDATE'
_cell_angle_alpha 90
_cell_angle_beta 128.202(2)
_cell_angle_gamma 90
_cell_formula_units_Z 4
_cell_length_a 14.2312(5)
_cell_length_b 18.3897(6)
_cell_length_c 18.4657(6)
_cell_measurement_reflns_used 17708
_cell_measurement_temperature 298(2)
_cell_measurement_theta_max 27.485
_cell_measurement_theta_min 2.91
_cell_measurement_wavelength 0.71073
_cell_volume 3797.6(2)
_computing_cell_refinement 'HKL Scalepack (Otwinowski & Minor 1997)'
_computing_data_collection 'Collect (Nonius BV, 1997-2000)'
_computing_data_reduction 'HKL Denzo and Scalepack (Otwinowski & Minor 1997)'
_computing_molecular_graphics 'Ortep-3 for Windows (Farrugia, 1997)'
_computing_publication_material 'WinGX publication routines (Farrugia, 1999)'
_computing_structure_refinement 'SHELXL-97 (Sheldrick, 2008)'
_computing_structure_solution 'SIR2004 (Giacovazzo et al, 2004)'
_diffrn_ambient_temperature 298(2)
_diffrn_detector 'CCD plate'
_diffrn_detector_area_resol_mean 9
_diffrn_measured_fraction_theta_full 0.984
_diffrn_measured_fraction_theta_max 0.882
_diffrn_measurement_device '95mm CCD camera on \k-goniostat'
_diffrn_measurement_device_type 'CCD area detector'
_diffrn_measurement_method 'omega and phi scans'
_diffrn_orient_matrix_type 'by Nonius Collect from scalepack cell'
_diffrn_orient_matrix_UB_11 0.25588E-1
_diffrn_orient_matrix_UB_12 0.419513E-1
_diffrn_orient_matrix_UB_13 -0.309227E-1
_diffrn_orient_matrix_UB_21 0.424198E-1
_diffrn_orient_matrix_UB_22 -0.338757E-1
_diffrn_orient_matrix_UB_23 -0.267727E-1
_diffrn_orient_matrix_UB_31 -0.516603E-1
_diffrn_orient_matrix_UB_32 -0.70373E-2
_diffrn_orient_matrix_UB_33 -0.554619E-1
_diffrn_radiation_monochromator graphite
_diffrn_radiation_probe x-ray
_diffrn_radiation_type MoK\a
_diffrn_radiation_wavelength 0.7107
_diffrn_reflns_av_R_equivalents 0.18
_diffrn_reflns_av_unetI/netI 0.1648
_diffrn_reflns_limit_h_max 17
_diffrn_reflns_limit_h_min -17
_diffrn_reflns_limit_k_max 23
_diffrn_reflns_limit_k_min -21
_diffrn_reflns_limit_l_max 22
_diffrn_reflns_limit_l_min -22
_diffrn_reflns_number 22614
_diffrn_reflns_theta_full 25
_diffrn_reflns_theta_max 27.07
_diffrn_reflns_theta_min 3.02
_diffrn_source 'Enraf Nonius FR590'
_exptl_absorpt_coefficient_mu 0.281
_exptl_absorpt_correction_T_max 0.9752
_exptl_absorpt_correction_T_min 0.9345
_exptl_absorpt_correction_type multi-scan
_exptl_absorpt_process_details 'Sadabs (Bruker)'
_exptl_crystal_colour colorless
_exptl_crystal_density_diffrn 1.308
_exptl_crystal_density_method 'not measured'
_exptl_crystal_description prism
_exptl_crystal_F_000 1552
_exptl_crystal_size_max 0.21
_exptl_crystal_size_mid 0.1
_exptl_crystal_size_min 0.09
_refine_diff_density_max 0.466
_refine_diff_density_min -0.79
_refine_diff_density_rms 0.06
_refine_ls_extinction_expression Fc^*^=kFc[1+0.001xFc^2^\l^3^/sin(2\q)]^-1/4^
_refine_ls_extinction_method none
_refine_ls_goodness_of_fit_ref 1.089
_refine_ls_hydrogen_treatment constr
_refine_ls_matrix_type full
_refine_ls_number_parameters 482
_refine_ls_number_reflns 7371
_refine_ls_number_restraints 6
_refine_ls_restrained_S_all 1.092
_refine_ls_R_factor_all 0.1999
_refine_ls_R_factor_gt 0.0961
_refine_ls_shift/su_max 0
_refine_ls_shift/su_mean 0
_refine_ls_structure_factor_coef Fsqd
_refine_ls_weighting_details 'calc w=1/[\s^2^(Fo^2^)+(0.0681P)^2^+3.3977P] where P=(Fo^2^+2Fc^2^)/3'
_refine_ls_weighting_scheme calc
_refine_ls_wR_factor_gt 0.1945
_refine_ls_wR_factor_ref 0.2454
_reflns_number_gt 3493
_reflns_number_total 7371
_reflns_threshold_expression >2sigma(I)
_cod_data_source_file jo901261j_si_005.cif
_cod_data_source_block rsgen36-2
_cod_original_sg_symbol_H-M 'P 21/c'
_cod_database_code 4029485

loop_
_symmetry_equiv_pos_as_xyz
'x, y, z'
'-x, y+1/2, -z+1/2'
'-x, -y, -z'
'x, -y-1/2, z-1/2'

loop_
_atom_site_label
_atom_site_type_symbol
_atom_site_fract_x
_atom_site_fract_y
_atom_site_fract_z
_atom_site_U_iso_or_equiv
_atom_site_adp_type
_atom_site_occupancy
_atom_site_symmetry_multiplicity
_atom_site_calc_flag
_atom_site_refinement_flags
_atom_site_disorder_assembly
_atom_site_disorder_group
O1A O 1.0302(5) 0.8347(3) 0.0090(3) 0.0738(16) Uani 0.67 1 d PD A 1
O1B O 0.8616(8) 0.7537(6) -0.1194(6) 0.0689(12) Uani 0.33 1 d PD A 2
C1 C 0.9274(3) 0.6572(3) -0.0358(3) 0.0514(13) Uani 1 1 d D . .
C2 C 0.9930(4) 0.6274(3) 0.0515(3) 0.0587(14) Uani 1 1 d D . .
H2 H 0.9845 0.5786 0.0594 0.07 Uiso 1 1 calc R . .
C3 C 1.0708(4) 0.6708(3) 0.1262(3) 0.0585(14) Uani 1 1 d D . .
H3 H 1.1151 0.6519 0.1855 0.07 Uiso 1 1 calc R . .
C4 C 1.0826(3) 0.7420(3) 0.1128(2) 0.0455(12) Uani 1 1 d D A .
N5 N 1.0157(3) 0.7710(3) 0.0245(2) 0.0620(12) Uani 1 1 d D . .
N6 N 0.9390(4) 0.7278(3) -0.0482(2) 0.0689(12) Uani 1 1 d D A .
C7 C 1.1613(4) 0.7940(3) 0.1837(3) 0.0519(13) Uani 1 1 d . . .
C8 C 1.2264(3) 0.8366(3) 0.2417(3) 0.0464(11) Uani 1 1 d . A .
C9 C 1.3038(3) 0.8924(3) 0.3127(2) 0.0444(12) Uani 1 1 d . . .
C10 C 1.4323(3) 0.8624(3) 0.3728(3) 0.0420(10) Uani 1 1 d . A .
C11 C 1.4898(4) 0.8386(4) 0.4619(3) 0.0684(17) Uani 1 1 d . . .
H11 H 1.4518 0.843 0.4885 0.082 Uiso 1 1 calc R A .
C12 C 1.6029(4) 0.8081(4) 0.5125(3) 0.0763(18) Uani 1 1 d . A .
H12 H 1.6394 0.7912 0.5719 0.092 Uiso 1 1 calc R . .
C13 C 1.6611(4) 0.8030(3) 0.4753(3) 0.0681(16) Uani 1 1 d . . .
H13 H 1.7382 0.7842 0.51 0.082 Uiso 1 1 calc R A .
C14 C 1.6048(4) 0.8256(3) 0.3865(3) 0.0655(15) Uani 1 1 d . A .
H14 H 1.6434 0.8212 0.3604 0.079 Uiso 1 1 calc R . .
C15 C 1.4923(4) 0.8546(3) 0.3360(3) 0.0586(14) Uani 1 1 d . . .
H15 H 1.4551 0.8695 0.2757 0.07 Uiso 1 1 calc R A .
C16 C 1.2932(4) 0.9630(3) 0.2634(3) 0.0497(12) Uani 1 1 d . A .
C17 C 1.1889(4) 0.9803(3) 0.1763(3) 0.0642(15) Uani 1 1 d . . .
H17 H 1.127 0.9466 0.1458 0.077 Uiso 1 1 calc R A .
C18 C 1.1740(7) 1.0445(5) 0.1343(5) 0.092(2) Uani 1 1 d . A .
H18 H 1.1031 1.0535 0.0758 0.11 Uiso 1 1 calc R . .
C19 C 1.2605(9) 1.0952(4) 0.1763(6) 0.100(2) Uani 1 1 d . . .
H19 H 1.2491 1.1398 0.1482 0.12 Uiso 1 1 calc R A .
C20 C 1.3674(7) 1.0797(4) 0.2626(6) 0.103(2) Uani 1 1 d . A .
H20 H 1.4289 1.1137 0.2913 0.124 Uiso 1 1 calc R . .
C21 C 1.3838(5) 1.0140(4) 0.3067(4) 0.0743(16) Uani 1 1 d . . .
H21 H 1.4551 1.0047 0.3648 0.089 Uiso 1 1 calc R A .
C22 C 1.2612(3) 0.9074(3) 0.3713(2) 0.0478(12) Uani 1 1 d . A .
C23 C 1.1873(4) 0.8604(4) 0.3713(3) 0.0719(17) Uani 1 1 d . . .
H23 H 1.1618 0.8185 0.3356 0.086 Uiso 1 1 calc R A .
C24 C 1.1495(5) 0.8734(5) 0.4228(4) 0.097(2) Uani 1 1 d . A .
H24 H 1.0989 0.8403 0.4212 0.116 Uiso 1 1 calc R . .
C25 C 1.1844(5) 0.9334(4) 0.4757(3) 0.081(2) Uani 1 1 d . . .
H25 H 1.1581 0.9418 0.5101 0.097 Uiso 1 1 calc R A .
C26 C 1.2598(5) 0.9823(3) 0.4778(3) 0.0713(16) Uani 1 1 d . A .
H26 H 1.2851 1.0239 0.5141 0.086 Uiso 1 1 calc R . .
C27 C 1.2972(4) 0.9688(3) 0.4257(3) 0.0648(15) Uani 1 1 d . . .
H27 H 1.3478 1.0019 0.4272 0.078 Uiso 1 1 calc R A .
C28 C 0.8461(3) 0.6174(3) -0.1191(3) 0.0515(13) Uani 1 1 d . . .
C29 C 0.7778(3) 0.5894(3) -0.1927(3) 0.0473(12) Uani 1 1 d . . .
C30 C 0.6906(3) 0.5605(3) -0.2877(2) 0.0445(11) Uani 1 1 d . . .
C31 C 0.5734(3) 0.6031(3) -0.3331(3) 0.0466(12) Uani 1 1 d . . .
C32 C 0.5754(4) 0.6777(3) -0.3290(3) 0.0598(14) Uani 1 1 d . . .
H32 H 0.6482 0.7019 -0.2981 0.072 Uiso 1 1 calc R . .
C33 C 0.4710(5) 0.7177(4) -0.3700(4) 0.0741(16) Uani 1 1 d . . .
H33 H 0.4747 0.7682 -0.3665 0.089 Uiso 1 1 calc R . .
C34 C 0.3623(5) 0.6833(4) -0.4156(4) 0.0802(19) Uani 1 1 d . . .
H34 H 0.2922 0.7098 -0.4424 0.096 Uiso 1 1 calc R . .
C35 C 0.3601(4) 0.6094(4) -0.4202(3) 0.0764(18) Uani 1 1 d . . .
H35 H 0.2871 0.5854 -0.4515 0.092 Uiso 1 1 calc R . .
C36 C 0.4627(4) 0.5691(3) -0.3799(3) 0.0603(13) Uani 1 1 d . . .
H36 H 0.4581 0.5186 -0.3839 0.072 Uiso 1 1 calc R . .
C37 C 0.6708(3) 0.4794(3) -0.2839(3) 0.0493(12) Uani 1 1 d . . .
C38 C 0.6617(4) 0.4525(3) -0.2182(3) 0.0638(14) Uani 1 1 d . . .
H38 H 0.6733 0.4838 -0.1737 0.077 Uiso 1 1 calc R . .
C39 C 0.6355(5) 0.3800(4) -0.2175(5) 0.090(2) Uani 1 1 d . . .
H39 H 0.6321 0.3629 -0.1718 0.108 Uiso 1 1 calc R . .
C40 C 0.6150(5) 0.3337(4) -0.2831(6) 0.094(2) Uani 1 1 d . . .
H40 H 0.5946 0.2855 -0.2838 0.113 Uiso 1 1 calc R . .
C41 C 0.6245(5) 0.3586(4) -0.3491(4) 0.0828(19) Uani 1 1 d . . .
H41 H 0.6119 0.3269 -0.3936 0.099 Uiso 1 1 calc R . .
C42 C 0.6527(4) 0.4309(3) -0.3488(3) 0.0655(15) Uani 1 1 d . . .
H42 H 0.6596 0.447 -0.3931 0.079 Uiso 1 1 calc R . .
C43 C 0.7435(4) 0.5732(3) -0.3388(3) 0.0506(12) Uani 1 1 d . . .
C44 C 0.6744(4) 0.5977(3) -0.4288(3) 0.0646(15) Uani 1 1 d . . .
H44 H 0.5945 0.6095 -0.4591 0.077 Uiso 1 1 calc R . .
C45 C 0.7230(5) 0.6048(4) -0.4739(3) 0.0773(18) Uani 1 1 d . . .
H45 H 0.6752 0.6198 -0.5351 0.093 Uiso 1 1 calc R . .
C46 C 0.8415(5) 0.5898(4) -0.4287(4) 0.0813(19) Uani 1 1 d . . .
H46 H 0.8751 0.5967 -0.4583 0.098 Uiso 1 1 calc R . .
C47 C 0.9101(5) 0.5649(4) -0.3404(4) 0.084(2) Uani 1 1 d . . .
H47 H 0.9902 0.5541 -0.3103 0.101 Uiso 1 1 calc R . .
C48 C 0.8624(4) 0.5554(3) -0.2950(3) 0.0651(16) Uani 1 1 d . . .
H48 H 0.9096 0.5371 -0.2353 0.078 Uiso 1 1 calc R . .
C49 C 0.9516(5) 0.6690(4) 0.2852(3) 0.0799(18) Uani 1 1 d . . .
H49 H 0.926 0.6646 0.3236 0.096 Uiso 1 1 calc R . .
Cl1 Cl 0.88732(14) 0.60001(11) 0.20430(11) 0.0975(6) Uani 1 1 d . . .
Cl2 Cl 0.90757(14) 0.75395(11) 0.23052(11) 0.1037(6) Uani 1 1 d . . .
Cl3 Cl 1.10780(14) 0.66185(14) 0.35514(12) 0.1250(8) Uani 1 1 d . . .

loop_
_atom_site_aniso_label
_atom_site_aniso_U_11
_atom_site_aniso_U_22
_atom_site_aniso_U_33
_atom_site_aniso_U_23
_atom_site_aniso_U_13
_atom_site_aniso_U_12
O1A 0.088(4) 0.040(4) 0.048(3) -0.005(3) 0.020(3) -0.012(3)
O1B 0.059(2) 0.064(3) 0.0412(19) -0.009(2) 0.0095(17) -0.001(2)
C1 0.032(2) 0.077(4) 0.036(2) -0.013(3) 0.0158(18) -0.001(2)
C2 0.059(3) 0.057(4) 0.044(2) -0.010(2) 0.024(2) -0.017(3)
C3 0.058(3) 0.067(4) 0.035(2) -0.005(3) 0.021(2) -0.017(3)
C4 0.033(2) 0.058(4) 0.032(2) -0.007(2) 0.0137(17) -0.003(2)
N5 0.055(2) 0.062(4) 0.039(2) -0.012(2) 0.0142(18) -0.006(2)
N6 0.059(2) 0.064(3) 0.0412(19) -0.009(2) 0.0095(17) -0.001(2)
C7 0.039(2) 0.062(4) 0.039(2) -0.007(2) 0.0161(19) -0.002(2)
C8 0.038(2) 0.054(3) 0.037(2) -0.001(2) 0.0180(18) 0.001(2)
C9 0.037(2) 0.053(3) 0.0334(19) -0.008(2) 0.0167(17) -0.007(2)
C10 0.036(2) 0.035(3) 0.043(2) -0.006(2) 0.0182(18) -0.0080(19)
C11 0.046(3) 0.107(5) 0.047(2) 0.012(3) 0.026(2) 0.006(3)
C12 0.060(3) 0.098(6) 0.055(3) 0.024(3) 0.028(3) 0.020(3)
C13 0.042(2) 0.071(5) 0.071(3) 0.012(3) 0.025(2) 0.009(3)
C14 0.048(3) 0.075(5) 0.073(3) -0.005(3) 0.038(3) -0.006(3)
C15 0.040(2) 0.083(5) 0.045(2) -0.008(3) 0.022(2) -0.005(3)
C16 0.054(3) 0.049(3) 0.054(2) 0.002(2) 0.037(2) 0.001(2)
C17 0.071(3) 0.073(5) 0.053(3) 0.013(3) 0.041(3) 0.013(3)
C18 0.122(5) 0.088(6) 0.086(4) 0.029(4) 0.075(4) 0.020(5)
C19 0.153(7) 0.074(6) 0.120(6) 0.034(5) 0.108(6) 0.027(5)
C20 0.123(6) 0.072(6) 0.158(7) -0.019(5) 0.109(6) -0.031(5)
C21 0.075(4) 0.064(5) 0.089(4) 0.002(3) 0.053(3) -0.007(3)
C22 0.033(2) 0.067(4) 0.0310(19) -0.004(2) 0.0136(17) -0.004(2)
C23 0.076(3) 0.082(5) 0.068(3) -0.032(3) 0.049(3) -0.036(3)
C24 0.092(4) 0.145(8) 0.086(4) -0.047(5) 0.071(4) -0.053(4)
C25 0.061(3) 0.132(7) 0.055(3) -0.008(4) 0.039(3) 0.003(4)
C26 0.091(4) 0.066(5) 0.062(3) -0.013(3) 0.050(3) 0.001(3)
C27 0.069(3) 0.071(4) 0.050(3) -0.009(3) 0.035(2) -0.015(3)
C28 0.037(2) 0.068(4) 0.038(2) -0.006(2) 0.0174(19) 0.003(2)
C29 0.038(2) 0.058(4) 0.039(2) -0.006(2) 0.0201(18) -0.003(2)
C30 0.038(2) 0.049(3) 0.035(2) -0.009(2) 0.0165(17) -0.003(2)
C31 0.041(2) 0.054(4) 0.034(2) -0.001(2) 0.0176(18) -0.001(2)
C32 0.057(3) 0.057(4) 0.059(3) -0.003(3) 0.033(2) -0.001(3)
C33 0.081(4) 0.055(4) 0.075(3) -0.001(3) 0.042(3) 0.018(3)
C34 0.058(3) 0.099(6) 0.062(3) 0.001(4) 0.026(3) 0.025(4)
C35 0.040(3) 0.097(6) 0.060(3) -0.005(3) 0.015(2) 0.009(3)
C36 0.048(3) 0.052(4) 0.055(3) -0.004(3) 0.019(2) 0.000(3)
C37 0.034(2) 0.056(4) 0.040(2) -0.009(2) 0.0139(18) -0.003(2)
C38 0.059(3) 0.059(4) 0.071(3) 0.003(3) 0.039(3) -0.001(3)
C39 0.075(4) 0.077(6) 0.120(5) 0.015(5) 0.061(4) -0.003(4)
C40 0.059(3) 0.050(5) 0.136(6) 0.006(5) 0.041(4) -0.005(3)
C41 0.059(3) 0.054(5) 0.088(4) -0.016(4) 0.022(3) -0.001(3)
C42 0.057(3) 0.059(4) 0.055(3) -0.011(3) 0.022(2) -0.005(3)
C43 0.045(2) 0.060(4) 0.039(2) -0.011(2) 0.0215(19) -0.010(2)
C44 0.054(3) 0.089(5) 0.046(2) 0.000(3) 0.028(2) 0.003(3)
C45 0.087(4) 0.098(6) 0.053(3) 0.001(3) 0.047(3) -0.003(4)
C46 0.095(4) 0.100(6) 0.080(4) -0.012(4) 0.069(4) -0.013(4)
C47 0.062(3) 0.126(7) 0.073(4) -0.004(4) 0.046(3) 0.009(4)
C48 0.057(3) 0.087(5) 0.048(2) 0.002(3) 0.031(2) 0.006(3)
C49 0.067(3) 0.095(6) 0.064(3) -0.001(3) 0.034(3) -0.010(3)
Cl1 0.0954(11) 0.0843(15) 0.0858(10) -0.0089(9) 0.0425(9) -0.0176(10)
Cl2 0.0802(10) 0.0749(14) 0.0964(11) 0.0021(10) 0.0249(8) -0.0024(9)
Cl3 0.0678(10) 0.135(2) 0.0945(11) 0.0097(12) 0.0114(8) 0.0086(11)

loop_
_atom_type_symbol
_atom_type_description
_atom_type_scat_dispersion_real
_atom_type_scat_dispersion_imag
_atom_type_scat_source
C C 0.0033 0.0016 'International Tables Vol C Tables 4.2.6.8 and 6.1.1.4'
H H 0 0 'International Tables Vol C Tables 4.2.6.8 and 6.1.1.4'
Cl Cl 0.1484 0.1585 'International Tables Vol C Tables 4.2.6.8 and 6.1.1.4'
N N 0.0061 0.0033 'International Tables Vol C Tables 4.2.6.8 and 6.1.1.4'
O O 0.0106 0.006 'International Tables Vol C Tables 4.2.6.8 and 6.1.1.4'

loop_
_geom_angle_atom_site_label_1
_geom_angle_atom_site_label_2
_geom_angle_atom_site_label_3
_geom_angle
N6 C1 C2 121.1(4)
N6 C1 C28 114.4(4)
C2 C1 C28 124.4(5)
C3 C2 C1 119.0(5)
C3 C2 H2 120.5
C1 C2 H2 120.5
C4 C3 C2 119.5(4)
C4 C3 H3 120.3
C2 C3 H3 120.3
C3 C4 N5 120.6(4)
C3 C4 C7 126.0(4)
N5 C4 C7 113.4(5)
O1A N5 N6 118.0(4)
O1A N5 C4 122.4(4)
N6 N5 C4 119.3(5)
O1B N6 C1 117.0(7)
O1B N6 N5 119.8(7)
C1 N6 N5 120.5(4)
C8 C7 C4 179.5(5)
C7 C8 C9 177.5(5)
C8 C9 C16 108.3(3)
C8 C9 C10 107.0(4)
C16 C9 C10 111.5(3)
C8 C9 C22 110.0(3)
C16 C9 C22 108.9(4)
C10 C9 C22 111.1(3)
C11 C10 C15 117.4(4)
C11 C10 C9 122.5(4)
C15 C10 C9 119.9(4)
C10 C11 C12 121.1(4)
C10 C11 H11 119.4
C12 C11 H11 119.4
C13 C12 C11 120.1(5)
C13 C12 H12 119.9
C11 C12 H12 119.9
C12 C13 C14 119.5(4)
C12 C13 H13 120.2
C14 C13 H13 120.2
C15 C14 C13 120.3(4)
C15 C14 H14 119.8
C13 C14 H14 119.8
C14 C15 C10 121.4(4)
C14 C15 H15 119.3
C10 C15 H15 119.3
C21 C16 C17 117.4(5)
C21 C16 C9 121.1(4)
C17 C16 C9 121.4(4)
C18 C17 C16 122.6(6)
C18 C17 H17 118.7
C16 C17 H17 118.7
C19 C18 C17 120.7(7)
C19 C18 H18 119.6
C17 C18 H18 119.6
C18 C19 C20 118.8(7)
C18 C19 H19 120.6
C20 C19 H19 120.6
C19 C20 C21 121.1(7)
C19 C20 H20 119.5
C21 C20 H20 119.5
C16 C21 C20 119.5(6)
C16 C21 H21 120.3
C20 C21 H21 120.3
C23 C22 C27 117.2(4)
C23 C22 C9 121.3(4)
C27 C22 C9 121.5(4)
C22 C23 C24 121.5(6)
C22 C23 H23 119.3
C24 C23 H23 119.3
C25 C24 C23 121.2(6)
C25 C24 H24 119.4
C23 C24 H24 119.4
C24 C25 C26 119.0(5)
C24 C25 H25 120.5
C26 C25 H25 120.5
C27 C26 C25 119.4(5)
C27 C26 H26 120.3
C25 C26 H26 120.3
C26 C27 C22 121.7(5)
C26 C27 H27 119.2
C22 C27 H27 119.2
C29 C28 C1 174.1(6)
C28 C29 C30 175.4(5)
C29 C30 C37 109.8(4)
C29 C30 C31 107.1(4)
C37 C30 C31 110.7(3)
C29 C30 C43 107.4(3)
C37 C30 C43 110.4(4)
C31 C30 C43 111.3(3)
C32 C31 C36 117.4(4)
C32 C31 C30 120.0(4)
C36 C31 C30 122.6(5)
C31 C32 C33 121.4(5)
C31 C32 H32 119.3
C33 C32 H32 119.3
C34 C33 C32 120.6(6)
C34 C33 H33 119.7
C32 C33 H33 119.7
C35 C34 C33 118.0(5)
C35 C34 H34 121
C33 C34 H34 121
C34 C35 C36 121.9(5)
C34 C35 H35 119
C36 C35 H35 119
C35 C36 C31 120.6(6)
C35 C36 H36 119.7
C31 C36 H36 119.7
C42 C37 C38 117.3(5)
C42 C37 C30 122.1(4)
C38 C37 C30 120.5(4)
C39 C38 C37 121.4(6)
C39 C38 H38 119.3
C37 C38 H38 119.3
C40 C39 C38 120.5(6)
C40 C39 H39 119.8
C38 C39 H39 119.8
C39 C40 C41 119.6(7)
C39 C40 H40 120.2
C41 C40 H40 120.2
C40 C41 C42 120.0(6)
C40 C41 H41 120
C42 C41 H41 120
C37 C42 C41 121.3(6)
C37 C42 H42 119.4
C41 C42 H42 119.4
C44 C43 C48 118.8(4)
C44 C43 C30 122.0(4)
C48 C43 C30 119.1(4)
C45 C44 C43 120.5(5)
C45 C44 H44 119.7
C43 C44 H44 119.7
C46 C45 C44 120.1(5)
C46 C45 H45 120
C44 C45 H45 120
C47 C46 C45 119.9(5)
C47 C46 H46 120
C45 C46 H46 120
C46 C47 C48 120.9(5)
C46 C47 H47 119.6
C48 C47 H47 119.6
C47 C48 C43 119.8(4)
C47 C48 H48 120.1
C43 C48 H48 120.1
Cl1 C49 Cl2 110.3(3)
Cl1 C49 Cl3 109.5(4)
Cl2 C49 Cl3 109.2(3)
Cl1 C49 H49 109.3
Cl2 C49 H49 109.3
Cl3 C49 H49 109.3

loop_
_geom_bond_atom_site_label_1
_geom_bond_atom_site_label_2
_geom_bond_distance
O1A N5 1.252(6)
O1B N6 1.174(9)
C1 N6 1.346(7)
C1 C2 1.381(6)
C1 C28 1.429(6)
C2 C3 1.370(6)
C2 H2 0.93
C3 C4 1.362(7)
C3 H3 0.93
C4 N5 1.388(6)
C4 C7 1.438(6)
N5 N6 1.347(5)
C7 C8 1.180(6)
C8 C9 1.482(6)
C9 C16 1.538(7)
C9 C10 1.539(6)
C9 C22 1.559(5)
C10 C11 1.380(6)
C10 C15 1.389(6)
C11 C12 1.385(7)
C11 H11 0.93
C12 C13 1.367(7)
C12 H12 0.93
C13 C14 1.371(7)
C13 H13 0.93
C14 C15 1.368(6)
C14 H14 0.93
C15 H15 0.93
C16 C21 1.381(7)
C16 C17 1.392(6)
C17 C18 1.355(8)
C17 H17 0.93
C18 C19 1.344(10)
C18 H18 0.93
C19 C20 1.391(10)
C19 H19 0.93
C20 C21 1.393(9)
C20 H20 0.93
C21 H21 0.93
C22 C23 1.363(7)
C22 C27 1.381(7)
C23 C24 1.371(7)
C23 H23 0.93
C24 C25 1.348(9)
C24 H24 0.93
C25 C26 1.381(8)
C25 H25 0.93
C26 C27 1.380(7)
C26 H26 0.93
C27 H27 0.93
C28 C29 1.193(6)
C29 C30 1.485(5)
C30 C37 1.528(7)
C30 C31 1.538(6)
C30 C43 1.547(6)
C31 C32 1.373(7)
C31 C36 1.391(6)
C32 C33 1.390(7)
C32 H32 0.93
C33 C34 1.375(8)
C33 H33 0.93
C34 C35 1.362(9)
C34 H34 0.93
C35 C36 1.375(7)
C35 H35 0.93
C36 H36 0.93
C37 C42 1.384(7)
C37 C38 1.389(6)
C38 C39 1.387(9)
C38 H38 0.93
C39 C40 1.356(9)
C39 H39 0.93
C40 C41 1.384(9)
C40 H40 0.93
C41 C42 1.387(8)
C41 H41 0.93
C42 H42 0.93
C43 C44 1.382(6)
C43 C48 1.390(6)
C44 C45 1.380(6)
C44 H44 0.93
C45 C46 1.370(7)
C45 H45 0.93
C46 C47 1.362(7)
C46 H46 0.93
C47 C48 1.378(6)
C47 H47 0.93
C48 H48 0.93
C49 Cl1 1.728(6)
C49 Cl2 1.753(7)
C49 Cl3 1.754(6)
C49 H49 0.98

loop_
_geom_torsion_atom_site_label_1
_geom_torsion_atom_site_label_2
_geom_torsion_atom_site_label_3
_geom_torsion_atom_site_label_4
_geom_torsion
N6 C1 C2 C3 0.2(6)
C28 C1 C2 C3 178.2(4)
C1 C2 C3 C4 -0.7(6)
C2 C3 C4 N5 0.8(7)
C2 C3 C4 C7 -179.1(4)
C3 C4 N5 O1A -174.8(5)
C7 C4 N5 O1A 5.1(7)
C3 C4 N5 N6 -0.4(6)
C7 C4 N5 N6 179.5(4)
C2 C1 N6 O1B -161.2(7)
C28 C1 N6 O1B 20.6(8)
C2 C1 N6 N5 0.2(7)
C28 C1 N6 N5 -178.0(4)
O1A N5 N6 O1B -24.6(9)
C4 N5 N6 O1B 160.8(7)
O1A N5 N6 C1 174.5(5)
C4 N5 N6 C1 -0.1(7)
C8 C9 C10 C11 -107.7(5)
C16 C9 C10 C11 134.1(5)
C22 C9 C10 C11 12.4(7)
C8 C9 C10 C15 68.4(6)
C16 C9 C10 C15 -49.8(6)
C22 C9 C10 C15 -171.5(5)
C15 C10 C11 C12 0.1(9)
C9 C10 C11 C12 176.3(5)
C10 C11 C12 C13 1.7(10)
C11 C12 C13 C14 -2.4(10)
C12 C13 C14 C15 1.4(9)
C13 C14 C15 C10 0.4(9)
C11 C10 C15 C14 -1.1(8)
C9 C10 C15 C14 -177.5(5)
C8 C9 C16 C21 -155.1(4)
C10 C9 C16 C21 -37.7(6)
C22 C9 C16 C21 85.3(5)
C8 C9 C16 C17 29.7(5)
C10 C9 C16 C17 147.2(4)
C22 C9 C16 C17 -89.8(5)
C21 C16 C17 C18 -0.4(7)
C9 C16 C17 C18 175.0(5)
C16 C17 C18 C19 -0.8(9)
C17 C18 C19 C20 2.1(10)
C18 C19 C20 C21 -2.2(10)
C17 C16 C21 C20 0.2(8)
C9 C16 C21 C20 -175.2(5)
C19 C20 C21 C16 1.1(9)
C8 C9 C22 C23 16.8(6)
C16 C9 C22 C23 135.3(5)
C10 C9 C22 C23 -101.5(5)
C8 C9 C22 C27 -163.4(4)
C16 C9 C22 C27 -44.9(5)
C10 C9 C22 C27 78.3(6)
C27 C22 C23 C24 0.3(8)
C9 C22 C23 C24 -180.0(5)
C22 C23 C24 C25 -0.1(10)
C23 C24 C25 C26 -0.2(10)
C24 C25 C26 C27 0.3(9)
C25 C26 C27 C22 -0.1(8)
C23 C22 C27 C26 -0.1(7)
C9 C22 C27 C26 -179.9(4)
C29 C30 C31 C32 48.9(5)
C37 C30 C31 C32 168.6(4)
C43 C30 C31 C32 -68.2(5)
C29 C30 C31 C36 -131.6(4)
C37 C30 C31 C36 -11.8(5)
C43 C30 C31 C36 111.3(5)
C36 C31 C32 C33 -0.1(7)
C30 C31 C32 C33 179.5(4)
C31 C32 C33 C34 0.4(8)
C32 C33 C34 C35 -0.8(8)
C33 C34 C35 C36 0.9(9)
C34 C35 C36 C31 -0.5(8)
C32 C31 C36 C35 0.1(7)
C30 C31 C36 C35 -179.4(4)
C29 C30 C37 C42 -144.0(4)
C31 C30 C37 C42 97.9(5)
C43 C30 C37 C42 -25.7(5)
C29 C30 C37 C38 40.7(5)
C31 C30 C37 C38 -77.3(4)
C43 C30 C37 C38 159.0(4)
C42 C37 C38 C39 0.0(7)
C30 C37 C38 C39 175.5(4)
C37 C38 C39 C40 -1.8(8)
C38 C39 C40 C41 2.4(9)
C39 C40 C41 C42 -1.2(9)
C38 C37 C42 C41 1.1(7)
C30 C37 C42 C41 -174.3(4)
C40 C41 C42 C37 -0.6(8)
C29 C30 C43 C44 -137.6(5)
C37 C30 C43 C44 102.7(5)
C31 C30 C43 C44 -20.7(6)
C29 C30 C43 C48 46.3(6)
C37 C30 C43 C48 -73.4(5)
C31 C30 C43 C48 163.3(5)
C48 C43 C44 C45 -0.5(9)
C30 C43 C44 C45 -176.5(5)
C43 C44 C45 C46 -2.2(10)
C44 C45 C46 C47 2.9(10)
C45 C46 C47 C48 -1.0(10)
C46 C47 C48 C43 -1.7(10)
C44 C43 C48 C47 2.4(9)
C30 C43 C48 C47 178.6(5)
